data_1511625
loop_
_publ_author_name
'Zhao Jingthai'
'Chen Haohong'
'Xiong Dingbang'
'Yang Xinxin'

_publ_section_title
;
 Low-temperature flux syntheses and characterizations of two 1-D anhydrous
 borophosphates: Na3 B6 P O13 and Na3 B P2 O8
;
_journal_name_full 'Journal of Solid State Chemistry'
_journal_page_first 233
_journal_page_last 239
_journal_paper_doi 10.1016/j.jssc.2006.09.034
_journal_volume 180
_journal_year 2007
_chemical_formula_sum 'B6 Na3 O13 P'
_chemical_name_systematic 'Na3 B6 P O13'
_space_group_IT_number 62
_symmetry_space_group_name_Hall '-P 2ac 2n'
_symmetry_space_group_name_H-M 'P n m a'
_cell_angle_alpha 90
_cell_angle_beta 90
_cell_angle_gamma 90
_cell_formula_units_Z 4
_cell_length_a 9.3727
_cell_length_b 16.2307
_cell_length_c 6.7232
_cell_volume 1022.770
_citation_journal_id_ASTM JSSCBI
_cod_data_source_file boron4-x_278.cif
_cod_data_source_block B6Na3O13P1
_cod_original_cell_volume 1022.77
_cod_original_formula_sum 'B6 Na3 O13 P1'
_cod_database_code 1511625

loop_
_symmetry_equiv_pos_as_xyz
x,y,z
-x+1/2,-y,z+1/2
x+1/2,-y+1/2,-z+1/2
-x,y+1/2,-z
-x,-y,-z
x-1/2,y,-z-1/2
-x-1/2,y-1/2,z-1/2
x,-y-1/2,z

loop_
_atom_site_label
_atom_site_type_symbol
_atom_site_fract_x
_atom_site_fract_y
_atom_site_fract_z
_atom_site_occupancy
_atom_site_U_iso_or_equiv
O8 O-2 0.3055 0.25 0.6233 1 0.0
O3 O-2 0.445 0.25 0.0584 1 0.0
O5 O-2 0.31069 0.48914 0.7355 1 0.0
P1 P+5 0.30992 0.25 0.17409 1 0.0
O6 O-2 0.05896 0.48815 0.74878 1 0.0
Na2 Na+1 -0.05993 0.6332 0.74344 1 0.0
B2 B+3 0.4359 0.44737 0.6951 1 0.0
O7 O-2 0.18013 0.37704 0.5956 1 0.0
O4 O-2 0.43959 0.37474 0.6016 1 0.0
B1 B+3 0.3098 0.32927 0.5363 1 0.0
O1 O-2 0.1707 0.25 0.0667 1 0.0
O2 O-2 0.31251 0.32733 0.3163 1 0.0
B3 B+3 0.1835 0.44966 0.6912 1 0.0
Na1 Na+1 0.56022 0.25 -0.25206 1 0.0
